data_7062622
loop_
_publ_author_name
'Lv, Wei'
'Chen, Lei'
'Chen, Xue-Tai'
'Yan, Hong'
'Wang, Zhenxing'
'Ouyang, Zhong-Wen'
'Xue, Zi-Ling'

_publ_section_title
;
 Structures and magnetic anisotropies of two seven-coordinate
 Co(ii)--nitrate complexes showing slow magnetic relaxation
;
_journal_issue 33
_journal_name_full 'New Journal of Chemistry'
_journal_page_first 15553
_journal_page_last 15560
_journal_paper_doi 10.1039/D3NJ02160B
_journal_volume 47
_journal_year 2023
_chemical_formula_moiety 'C11 H15 Co N5 O6 S2, C2 H3 N'
_chemical_formula_sum 'C13 H18 Co N6 O6 S2'
_chemical_formula_weight 477.38
_space_group_crystal_system triclinic
_space_group_IT_number 2
_space_group_name_Hall '-P 1'
_space_group_name_H-M_alt 'P -1'
_atom_sites_solution_hydrogens geom
_audit_creation_date 2023-07-07
_audit_creation_method
;
Olex2 1.5
(compiled 2022.04.07 svn.rca3783a0 for OlexSys, GUI svn.r6498)
;
_audit_update_record
;
2023-07-26 deposited with the CCDC.	2023-07-28 downloaded from the CCDC.
;
_cell_angle_alpha 92.616(4)
_cell_angle_beta 103.465(3)
_cell_angle_gamma 112.947(3)
_cell_formula_units_Z 2
_cell_length_a 9.7797(9)
_cell_length_b 10.3740(11)
_cell_length_c 10.8769(9)
_cell_measurement_reflns_used 5823
_cell_measurement_temperature 193.15
_cell_measurement_theta_max 27.209
_cell_measurement_theta_min 2.350
_cell_volume 976.72(16)
_computing_cell_refinement 'SAINT v8.37A (Bruker, 2015)'
_computing_data_collection APEX3
_computing_data_reduction 'SAINT v8.37A (Bruker, 2015)'
_computing_molecular_graphics 'Olex2 1.5 (Dolomanov et al., 2009)'
_computing_publication_material 'Olex2 1.5 (Dolomanov et al., 2009)'
_computing_structure_refinement 'SHELXL 2018/3 (Sheldrick, 2015)'
_computing_structure_solution 'SHELXT 2018/2 (Sheldrick, 2018)'
_diffrn_ambient_temperature 193.15
_diffrn_measured_fraction_theta_full 0.982
_diffrn_measured_fraction_theta_max 0.979
_diffrn_measurement_device_type 'Bruker D8 Venture'
_diffrn_measurement_method '\f and \w scans'
_diffrn_radiation_type MoK\a
_diffrn_radiation_wavelength 0.71073
_diffrn_reflns_av_R_equivalents 0.0329
_diffrn_reflns_av_unetI/netI 0.0476
_diffrn_reflns_Laue_measured_fraction_full 0.982
_diffrn_reflns_Laue_measured_fraction_max 0.979
_diffrn_reflns_limit_h_max 12
_diffrn_reflns_limit_h_min -12
_diffrn_reflns_limit_k_max 9
_diffrn_reflns_limit_k_min -13
_diffrn_reflns_limit_l_max 13
_diffrn_reflns_limit_l_min -13
_diffrn_reflns_number 8631
_diffrn_reflns_point_group_measured_fraction_full 0.982
_diffrn_reflns_point_group_measured_fraction_max 0.979
_diffrn_reflns_theta_full 25.242
_diffrn_reflns_theta_max 27.239
_diffrn_reflns_theta_min 2.350
_exptl_absorpt_coefficient_mu 1.136
_exptl_absorpt_correction_T_max 0.7455
_exptl_absorpt_correction_T_min 0.5172
_exptl_absorpt_correction_type multi-scan
_exptl_absorpt_process_details
;
SADABS-2016/2 (Bruker,2016/2) was used for absorption correction.
wR2(int) was 0.1148 before and 0.0474 after correction.
The Ratio of minimum to maximum transmission is 0.6938.
The \l/2 correction factor is Not present.
;
_exptl_crystal_colour black
_exptl_crystal_colour_primary black
_exptl_crystal_density_diffrn 1.623
_exptl_crystal_description block
_exptl_crystal_F_000 490
_exptl_crystal_size_max 0.16
_exptl_crystal_size_mid 0.15
_exptl_crystal_size_min 0.12
_refine_diff_density_max 0.573
_refine_diff_density_min -0.462
_refine_diff_density_rms 0.079
_refine_ls_extinction_method none
_refine_ls_goodness_of_fit_ref 1.048
_refine_ls_hydrogen_treatment constr
_refine_ls_matrix_type full
_refine_ls_number_parameters 258
_refine_ls_number_reflns 4279
_refine_ls_number_restraints 2
_refine_ls_restrained_S_all 1.059
_refine_ls_R_factor_all 0.0373
_refine_ls_R_factor_gt 0.0331
_refine_ls_shift/su_max 0.001
_refine_ls_shift/su_mean 0.000
_refine_ls_structure_factor_coef Fsqd
_refine_ls_weighting_details 'w=1/[\s^2^(Fo^2^)+(0.0466P)^2^+0.2519P] where P=(Fo^2^+2Fc^2^)/3'
_refine_ls_weighting_scheme calc
_refine_ls_wR_factor_gt 0.0877
_refine_ls_wR_factor_ref 0.0911
_reflns_Friedel_coverage 0.000
_reflns_number_gt 3860
_reflns_number_total 4279
_reflns_threshold_expression 'I > 2\s(I)'
_cod_data_source_file d3nj02160b2.cif
_cod_data_source_block Cotmpdt(NO3)2
_cod_depositor_comments 'Adding full bibliography for 7062621--7062622.cif.'
_cod_database_code 7062622
_shelx_shelxl_version_number 2018/3
_shelx_space_group_comment
;
The symmetry employed for this shelxl refinement is uniquely defined
by the following loop, which should always be used as a source of
symmetry information in preference to the above space-group names.
They are only intended as comments.
;
_shelx_estimated_absorpt_t_max 0.876
_shelx_estimated_absorpt_t_min 0.839
_olex2_refinement_description
;
1. Rigid bond restraints
 Co1, O2
 with sigma for 1-2 distances of 0.001 and sigma for 1-3 distances of 0.002
 Co1, O4
 with sigma for 1-2 distances of 0.0008 and sigma for 1-3 distances of 0.0016
2.a Aromatic/amide H refined with riding coordinates:
 C6(H6), C7(H7), C5(H5)
2.b Idealised Me refined as rotating group:
 C10(H10A,H10B,H10C), C1(H1A,H1B,H1C), C2(H2A,H2B,H2C), C11(H11A,H11B,H11C),
 C12(H12A,H12B,H12C)
;
_olex2_submission_special_instructions 'No special instructions were received'

loop_
_space_group_symop_operation_xyz
'x, y, z'
'-x, -y, -z'

loop_
_atom_site_label
_atom_site_type_symbol
_atom_site_fract_x
_atom_site_fract_y
_atom_site_fract_z
_atom_site_U_iso_or_equiv
_atom_site_adp_type
_atom_site_occupancy
_atom_site_site_symmetry_order
_atom_site_calc_flag
_atom_site_refinement_flags_posn
_atom_site_refinement_flags_adp
_atom_site_refinement_flags_occupancy
_atom_site_disorder_assembly
_atom_site_disorder_group
Co1 Co 0.27894(2) 0.43338(2) 0.67160(2) 0.02074(9) Uani 1 1 d . U . . .
S1 S 0.05205(5) 0.35798(5) 0.48718(4) 0.02712(12) Uani 1 1 d . . . . .
S2 S 0.51324(5) 0.46199(5) 0.83204(4) 0.02612(12) Uani 1 1 d . . . . .
N2 N 0.32308(15) 0.28003(15) 0.57559(13) 0.0183(3) Uani 1 1 d . . . . .
O2 O 0.15207(15) 0.41998(15) 0.80884(13) 0.0312(3) Uani 1 1 d . U . . .
O4 O 0.33167(16) 0.65292(15) 0.71424(14) 0.0340(3) Uani 1 1 d . U . . .
O1 O 0.14629(16) 0.21511(16) 0.75697(13) 0.0346(3) Uani 1 1 d . . . . .
O3 O 0.04860(17) 0.24760(18) 0.90974(14) 0.0391(4) Uani 1 1 d . . . . .
O6 O 0.4814(2) 0.81949(16) 0.63042(16) 0.0445(4) Uani 1 1 d . . . . .
O5 O 0.4198(2) 0.59754(16) 0.56767(15) 0.0419(4) Uani 1 1 d . . . . .
N3 N 0.69236(16) 0.34784(17) 0.77249(14) 0.0244(3) Uani 1 1 d . . . . .
N1 N 0.03949(17) 0.20158(18) 0.28216(14) 0.0268(3) Uani 1 1 d . . . . .
N5 N 0.41344(18) 0.69412(17) 0.63714(15) 0.0283(3) Uani 1 1 d . . . . .
N4 N 0.11389(16) 0.29234(18) 0.82717(14) 0.0267(3) Uani 1 1 d . . . . .
C4 C 0.20557(18) 0.18752(19) 0.48058(16) 0.0200(3) Uani 1 1 d . . . . .
C8 C 0.42505(18) 0.23692(18) 0.64569(15) 0.0191(3) Uani 1 1 d . . . . .
C3 C 0.09867(19) 0.24509(19) 0.40661(16) 0.0217(3) Uani 1 1 d . . . . .
C9 C 0.55407(19) 0.34806(18) 0.74776(16) 0.0203(3) Uani 1 1 d . . . . .
C10 C 0.7449(2) 0.2750(2) 0.68759(18) 0.0296(4) Uani 1 1 d . . . . .
H10A H 0.761261 0.196944 0.726350 0.044 Uiso 1 1 calc R U . . .
H10B H 0.841931 0.341987 0.674640 0.044 Uiso 1 1 calc R U . . .
H10C H 0.666563 0.237436 0.604998 0.044 Uiso 1 1 calc R U . . .
C6 C 0.2735(2) -0.00141(19) 0.54348(17) 0.0254(4) Uani 1 1 d . . . . .
H6 H 0.252027 -0.099407 0.536911 0.031 Uiso 1 1 calc R U . . .
C7 C 0.4026(2) 0.09607(19) 0.63394(17) 0.0233(4) Uani 1 1 d . . . . .
H7 H 0.474057 0.066984 0.686711 0.028 Uiso 1 1 calc R U . . .
C5 C 0.17617(19) 0.04483(19) 0.46282(17) 0.0236(4) Uani 1 1 d . . . . .
H5 H 0.090953 -0.019693 0.396625 0.028 Uiso 1 1 calc R U . . .
C1 C 0.0992(3) 0.1286(2) 0.20317(18) 0.0361(5) Uani 1 1 d . . . . .
H1A H 0.201359 0.137827 0.251637 0.054 Uiso 1 1 calc R U . . .
H1B H 0.107413 0.171402 0.125219 0.054 Uiso 1 1 calc R U . . .
H1C H 0.028666 0.028143 0.180119 0.054 Uiso 1 1 calc R U . . .
C2 C -0.0846(2) 0.2374(3) 0.21196(19) 0.0384(5) Uani 1 1 d . . . . .
H2A H -0.177003 0.190220 0.241166 0.058 Uiso 1 1 calc R U . . .
H2B H -0.107890 0.205876 0.120243 0.058 Uiso 1 1 calc R U . . .
H2C H -0.051986 0.340209 0.227436 0.058 Uiso 1 1 calc R U . . .
N6 N 0.6576(3) 0.0687(3) 0.9072(2) 0.0611(6) Uani 1 1 d . . . . .
C11 C 0.8119(2) 0.4371(3) 0.8867(2) 0.0387(5) Uani 1 1 d . . . . .
H11A H 0.838172 0.537019 0.878396 0.058 Uiso 1 1 calc R U . . .
H11B H 0.903979 0.417935 0.895965 0.058 Uiso 1 1 calc R U . . .
H11C H 0.773467 0.416103 0.962292 0.058 Uiso 1 1 calc R U . . .
C13 C 0.6308(3) -0.0366(3) 0.9416(2) 0.0431(5) Uani 1 1 d . . . . .
C12 C 0.5973(3) -0.1706(3) 0.9885(3) 0.0552(7) Uani 1 1 d . . . . .
H12A H 0.621572 -0.232645 0.934841 0.083 Uiso 1 1 calc R U . . .
H12B H 0.487717 -0.215272 0.985527 0.083 Uiso 1 1 calc R U . . .
H12C H 0.660079 -0.154706 1.076914 0.083 Uiso 1 1 calc R U . . .

loop_
_atom_site_aniso_label
_atom_site_aniso_U_11
_atom_site_aniso_U_22
_atom_site_aniso_U_33
_atom_site_aniso_U_23
_atom_site_aniso_U_13
_atom_site_aniso_U_12
Co1 0.02264(14) 0.01999(14) 0.02107(14) -0.00117(9) 0.00490(9) 0.01139(10)
S1 0.0279(2) 0.0307(2) 0.0249(2) -0.00261(18) 0.00067(17) 0.01858(18)
S2 0.0263(2) 0.0254(2) 0.0251(2) -0.00670(18) 0.00028(16) 0.01386(17)
N2 0.0191(6) 0.0197(7) 0.0174(6) 0.0011(5) 0.0050(5) 0.0096(5)
O2 0.0324(7) 0.0322(7) 0.0309(7) 0.0042(6) 0.0112(5) 0.0140(6)
O4 0.0390(7) 0.0278(6) 0.0421(8) 0.0031(6) 0.0161(6) 0.0183(6)
O1 0.0349(7) 0.0402(8) 0.0308(7) -0.0020(6) 0.0097(6) 0.0181(6)
O3 0.0436(8) 0.0481(9) 0.0327(7) 0.0122(7) 0.0210(6) 0.0197(7)
O6 0.0584(9) 0.0210(7) 0.0475(9) 0.0086(7) 0.0096(7) 0.0118(7)
O5 0.0640(10) 0.0279(8) 0.0443(9) 0.0083(7) 0.0294(8) 0.0212(7)
N3 0.0223(7) 0.0261(8) 0.0230(7) -0.0025(6) 0.0010(6) 0.0118(6)
N1 0.0272(7) 0.0314(8) 0.0205(7) -0.0001(6) 0.0018(6) 0.0138(6)
N5 0.0313(8) 0.0240(8) 0.0282(8) 0.0036(6) 0.0021(6) 0.0133(6)
N4 0.0224(7) 0.0364(9) 0.0206(7) 0.0014(6) 0.0041(5) 0.0127(6)
C4 0.0195(7) 0.0239(8) 0.0172(7) 0.0006(6) 0.0041(6) 0.0103(6)
C8 0.0193(7) 0.0218(8) 0.0173(7) 0.0004(6) 0.0049(6) 0.0100(6)
C3 0.0213(7) 0.0208(8) 0.0216(8) 0.0011(7) 0.0039(6) 0.0087(6)
C9 0.0221(8) 0.0199(8) 0.0181(7) 0.0007(6) 0.0035(6) 0.0092(6)
C10 0.0246(8) 0.0394(11) 0.0275(9) -0.0009(8) 0.0053(7) 0.0177(8)
C6 0.0288(8) 0.0198(8) 0.0284(9) -0.0006(7) 0.0065(7) 0.0118(7)
C7 0.0258(8) 0.0221(8) 0.0239(8) 0.0015(7) 0.0042(7) 0.0135(7)
C5 0.0220(8) 0.0229(9) 0.0234(8) -0.0038(7) 0.0037(6) 0.0087(7)
C1 0.0469(11) 0.0453(12) 0.0216(9) 0.0008(9) 0.0102(8) 0.0247(10)
C2 0.0360(10) 0.0538(14) 0.0246(9) 0.0043(9) -0.0026(8) 0.0240(10)
N6 0.0691(14) 0.0525(14) 0.0474(12) 0.0157(11) 0.0053(11) 0.0154(11)
C11 0.0252(9) 0.0422(12) 0.0379(11) -0.0138(10) -0.0067(8) 0.0133(8)
C13 0.0465(12) 0.0491(14) 0.0290(10) 0.0038(10) 0.0026(9) 0.0195(10)
C12 0.0730(17) 0.0502(15) 0.0477(14) 0.0122(12) 0.0115(12) 0.0331(13)

loop_
_atom_type_symbol
_atom_type_description
_atom_type_scat_dispersion_real
_atom_type_scat_dispersion_imag
_atom_type_scat_source
C C 0.0033 0.0016 'International Tables Vol C Tables 4.2.6.8 and 6.1.1.4'
H H 0.0000 0.0000 'International Tables Vol C Tables 4.2.6.8 and 6.1.1.4'
Co Co 0.3494 0.9721 'International Tables Vol C Tables 4.2.6.8 and 6.1.1.4'
N N 0.0061 0.0033 'International Tables Vol C Tables 4.2.6.8 and 6.1.1.4'
O O 0.0106 0.0060 'International Tables Vol C Tables 4.2.6.8 and 6.1.1.4'
S S 0.1246 0.1234 'International Tables Vol C Tables 4.2.6.8 and 6.1.1.4'

loop_
_geom_angle_atom_site_label_1
_geom_angle_atom_site_label_2
_geom_angle_atom_site_label_3
_geom_angle
_geom_angle_site_symmetry_1
_geom_angle_site_symmetry_3
_geom_angle_publ_flag
S1 Co1 O1 88.75(4) . . ?
S2 Co1 S1 166.427(19) . . ?
S2 Co1 O1 86.70(4) . . ?
N2 Co1 S1 83.11(4) . . ?
N2 Co1 S2 83.40(4) . . ?
N2 Co1 O2 131.66(6) . . ?
N2 Co1 O4 146.45(6) . . ?
N2 Co1 O1 76.65(5) . . ?
N2 Co1 O5 89.02(6) . . ?
O2 Co1 S1 94.39(4) . . ?
O2 Co1 S2 93.46(4) . . ?
O2 Co1 O4 81.53(6) . . ?
O2 Co1 O1 55.01(5) . . ?
O2 Co1 O5 139.31(6) . . ?
O4 Co1 S1 101.31(4) . . ?
O4 Co1 S2 90.79(4) . . ?
O4 Co1 O1 136.15(5) . . ?
O4 Co1 O5 57.94(6) . . ?
O5 Co1 S1 90.54(5) . . ?
O5 Co1 S2 90.71(5) . . ?
O5 Co1 O1 165.64(5) . . ?
C3 S1 Co1 95.69(6) . . ?
C9 S2 Co1 95.69(6) . . ?
C4 N2 Co1 116.60(11) . . ?
C8 N2 Co1 116.12(10) . . ?
C8 N2 C4 119.05(15) . . ?
N4 O2 Co1 102.04(11) . . ?
N5 O4 Co1 96.24(11) . . ?
N4 O1 Co1 85.87(11) . . ?
N5 O5 Co1 90.08(11) . . ?
C9 N3 C10 125.28(14) . . ?
C9 N3 C11 119.52(16) . . ?
C11 N3 C10 114.91(15) . . ?
C3 N1 C1 124.48(17) . . ?
C3 N1 C2 119.78(17) . . ?
C2 N1 C1 115.49(15) . . ?
O6 N5 O4 122.27(17) . . ?
O6 N5 O5 122.19(18) . . ?
O5 N5 O4 115.54(16) . . ?
O1 N4 O2 116.77(15) . . ?
O3 N4 O2 121.03(17) . . ?
O3 N4 O1 122.20(18) . . ?
N2 C4 C3 115.41(15) . . ?
N2 C4 C5 121.71(16) . . ?
C5 C4 C3 122.47(15) . . ?
N2 C8 C9 115.34(15) . . ?
N2 C8 C7 121.95(15) . . ?
C7 C8 C9 122.32(16) . . ?
N1 C3 S1 122.56(15) . . ?
N1 C3 C4 118.99(16) . . ?
C4 C3 S1 118.39(12) . . ?
N3 C9 S2 122.69(13) . . ?
N3 C9 C8 118.84(15) . . ?
C8 C9 S2 118.37(13) . . ?
N3 C10 H10A 109.5 . . ?
N3 C10 H10B 109.5 . . ?
N3 C10 H10C 109.5 . . ?
H10A C10 H10B 109.5 . . ?
H10A C10 H10C 109.5 . . ?
H10B C10 H10C 109.5 . . ?
C7 C6 H6 120.2 . . ?
C5 C6 H6 120.2 . . ?
C5 C6 C7 119.58(17) . . ?
C8 C7 C6 118.49(17) . . ?
C8 C7 H7 120.8 . . ?
C6 C7 H7 120.8 . . ?
C4 C5 H5 120.7 . . ?
C6 C5 C4 118.61(15) . . ?
C6 C5 H5 120.7 . . ?
N1 C1 H1A 109.5 . . ?
N1 C1 H1B 109.5 . . ?
N1 C1 H1C 109.5 . . ?
H1A C1 H1B 109.5 . . ?
H1A C1 H1C 109.5 . . ?
H1B C1 H1C 109.5 . . ?
N1 C2 H2A 109.5 . . ?
N1 C2 H2B 109.5 . . ?
N1 C2 H2C 109.5 . . ?
H2A C2 H2B 109.5 . . ?
H2A C2 H2C 109.5 . . ?
H2B C2 H2C 109.5 . . ?
N3 C11 H11A 109.5 . . ?
N3 C11 H11B 109.5 . . ?
N3 C11 H11C 109.5 . . ?
H11A C11 H11B 109.5 . . ?
H11A C11 H11C 109.5 . . ?
H11B C11 H11C 109.5 . . ?
N6 C13 C12 178.9(3) . . ?
C13 C12 H12A 109.5 . . ?
C13 C12 H12B 109.5 . . ?
C13 C12 H12C 109.5 . . ?
H12A C12 H12B 109.5 . . ?
H12A C12 H12C 109.5 . . ?
H12B C12 H12C 109.5 . . ?

loop_
_geom_bond_atom_site_label_1
_geom_bond_atom_site_label_2
_geom_bond_distance
_geom_bond_site_symmetry_2
_geom_bond_publ_flag
Co1 S1 2.4474(5) . ?
Co1 S2 2.4380(5) . ?
Co1 N2 2.0979(15) . ?
Co1 O2 2.1294(14) . ?
Co1 O4 2.1318(15) . ?
Co1 O1 2.4768(16) . ?
Co1 O5 2.2688(15) . ?
S1 C3 1.6901(18) . ?
S2 C9 1.6841(18) . ?
N2 C4 1.344(2) . ?
N2 C8 1.342(2) . ?
O2 N4 1.267(2) . ?
O4 N5 1.266(2) . ?
O1 N4 1.257(2) . ?
O3 N4 1.226(2) . ?
O6 N5 1.223(2) . ?
O5 N5 1.257(2) . ?
N3 C9 1.317(2) . ?
N3 C10 1.465(2) . ?
N3 C11 1.464(2) . ?
N1 C3 1.322(2) . ?
N1 C1 1.474(2) . ?
N1 C2 1.463(3) . ?
C4 C3 1.495(3) . ?
C4 C5 1.388(3) . ?
C8 C9 1.500(2) . ?
C8 C7 1.385(2) . ?
C10 H10A 0.9800 . ?
C10 H10B 0.9800 . ?
C10 H10C 0.9800 . ?
C6 H6 0.9500 . ?
C6 C7 1.386(2) . ?
C6 C5 1.383(3) . ?
C7 H7 0.9500 . ?
C5 H5 0.9500 . ?
C1 H1A 0.9800 . ?
C1 H1B 0.9800 . ?
C1 H1C 0.9800 . ?
C2 H2A 0.9800 . ?
C2 H2B 0.9800 . ?
C2 H2C 0.9800 . ?
N6 C13 1.123(4) . ?
C11 H11A 0.9800 . ?
C11 H11B 0.9800 . ?
C11 H11C 0.9800 . ?
C13 C12 1.445(4) . ?
C12 H12A 0.9800 . ?
C12 H12B 0.9800 . ?
C12 H12C 0.9800 . ?

loop_
_geom_torsion_atom_site_label_1
_geom_torsion_atom_site_label_2
_geom_torsion_atom_site_label_3
_geom_torsion_atom_site_label_4
_geom_torsion
_geom_torsion_site_symmetry_1
_geom_torsion_site_symmetry_2
_geom_torsion_site_symmetry_3
_geom_torsion_site_symmetry_4
_geom_torsion_publ_flag
Co1 S1 C3 N1 -160.29(14) . . . . ?
Co1 S1 C3 C4 22.55(13) . . . . ?
Co1 S2 C9 N3 161.13(15) . . . . ?
Co1 S2 C9 C8 -22.64(14) . . . . ?
Co1 N2 C4 C3 33.37(18) . . . . ?
Co1 N2 C4 C5 -139.42(14) . . . . ?
Co1 N2 C8 C9 -33.78(18) . . . . ?
Co1 N2 C8 C7 139.20(14) . . . . ?
Co1 O2 N4 O1 -5.98(17) . . . . ?
Co1 O2 N4 O3 173.98(13) . . . . ?
Co1 O4 N5 O6 -175.64(16) . . . . ?
Co1 O4 N5 O5 4.57(18) . . . . ?
Co1 O1 N4 O2 5.04(14) . . . . ?
Co1 O1 N4 O3 -174.92(15) . . . . ?
Co1 O5 N5 O4 -4.26(16) . . . . ?
Co1 O5 N5 O6 175.94(17) . . . . ?
N2 C4 C3 S1 -39.3(2) . . . . ?
N2 C4 C3 N1 143.43(16) . . . . ?
N2 C4 C5 C6 -1.7(3) . . . . ?
N2 C8 C9 S2 39.8(2) . . . . ?
N2 C8 C9 N3 -143.84(17) . . . . ?
N2 C8 C7 C6 2.4(3) . . . . ?
C4 N2 C8 C9 178.78(13) . . . . ?
C4 N2 C8 C7 -8.2(2) . . . . ?
C8 N2 C4 C3 -179.35(14) . . . . ?
C8 N2 C4 C5 7.9(2) . . . . ?
C3 C4 C5 C6 -174.01(16) . . . . ?
C9 C8 C7 C6 174.94(16) . . . . ?
C10 N3 C9 S2 -165.72(16) . . . . ?
C10 N3 C9 C8 18.1(3) . . . . ?
C7 C8 C9 S2 -133.17(16) . . . . ?
C7 C8 C9 N3 43.2(2) . . . . ?
C7 C6 C5 C4 -4.1(3) . . . . ?
C5 C4 C3 S1 133.43(15) . . . . ?
C5 C4 C3 N1 -43.8(2) . . . . ?
C5 C6 C7 C8 3.8(3) . . . . ?
C1 N1 C3 S1 166.49(16) . . . . ?
C1 N1 C3 C4 -16.4(3) . . . . ?
C2 N1 C3 S1 -7.5(2) . . . . ?
C2 N1 C3 C4 169.68(17) . . . . ?
C11 N3 C9 S2 7.8(3) . . . . ?
C11 N3 C9 C8 -168.43(18) . . . . ?
